data_8106335
loop_
_publ_author_name
'Chen, Xiao-Miao'
'Liu, Zheng-Jun'
'Deng, Tao-Li'

_publ_section_title
;
 Crystal structure of
 poly-{diaqua-bis[(\m2-3-nitrobenzenesulfonylglycine-\k3
 N:O:O&#x2032;)(4,4&#x2032;-bipyridine)manganese(II)]}-dimethylformamide
 (1/1), C39H35Mn2N9O15S2
;
_journal_issue 5
_journal_name_full 'Zeitschrift f\"ur Kristallographie - New Crystal Structures'
_journal_page_first 893
_journal_page_last 895
_journal_paper_doi 10.1515/ncrs-2018-0082
_journal_volume 233
_journal_year 2018
_chemical_formula_sum 'C156 H140 Mn8 N36 O60 S8'
_chemical_formula_weight 4175.12
_space_group_IT_number 33
_space_group_name_Hall 'P 2c -2n'
_space_group_name_H-M_alt 'P n a 21'
_symmetry_cell_setting orthorhombic
_symmetry_space_group_name_H-M 'P n a 21'
_atom_sites_solution_hydrogens geom
_atom_sites_solution_primary direct
_atom_sites_solution_secondary difmap
_cell_angle_alpha 90.00
_cell_angle_beta 90.00
_cell_angle_gamma 90.00
_cell_formula_units_Z 1
_cell_length_a 17.2427(6)
_cell_length_b 11.7453(3)
_cell_length_c 21.1828(7)
_cell_measurement_reflns_used 4825
_cell_measurement_temperature 293(2)
_cell_measurement_theta_max 29.0511
_cell_measurement_theta_min 2.3355
_cell_volume 4290.0(2)
_computing_cell_refinement 'Bruker FRAMBO'
_computing_data_collection 'Bruker FRAMBO'
_computing_data_reduction 'Bruker SAINT'
_computing_molecular_graphics 'Bruker SHELXTL'
_computing_publication_material 'Bruker SHELXTL'
_computing_structure_refinement 'SHELXL-97 (Sheldrick, 1997)'
_computing_structure_solution 'SHELXS-97 (Sheldrick, 1990)'
_diffrn_ambient_temperature 293(2)
_diffrn_measured_fraction_theta_full 0.999
_diffrn_measured_fraction_theta_max 0.999
_diffrn_measurement_device_type 'multiwire proportional'
_diffrn_measurement_method 'phi and omega scans'
_diffrn_radiation_monochromator graphite
_diffrn_radiation_source 'fine-focus sealed tube'
_diffrn_radiation_type MoK\a
_diffrn_radiation_wavelength 0.71073
_diffrn_reflns_av_R_equivalents 0.0268
_diffrn_reflns_av_sigmaI/netI 0.0368
_diffrn_reflns_limit_h_max 17
_diffrn_reflns_limit_h_min -20
_diffrn_reflns_limit_k_max 11
_diffrn_reflns_limit_k_min -13
_diffrn_reflns_limit_l_max 10
_diffrn_reflns_limit_l_min -25
_diffrn_reflns_number 11054
_diffrn_reflns_theta_full 25.00
_diffrn_reflns_theta_max 25.00
_diffrn_reflns_theta_min 2.31
_exptl_absorpt_coefficient_mu 0.768
_exptl_absorpt_correction_T_max 0.881
_exptl_absorpt_correction_T_min 0.679
_exptl_absorpt_correction_type none
_exptl_crystal_colour yellow
_exptl_crystal_density_diffrn 1.616
_exptl_crystal_density_method 'not measured'
_exptl_crystal_description block
_exptl_crystal_F_000 2136
_exptl_crystal_size_max 0.35
_exptl_crystal_size_mid 0.26
_exptl_crystal_size_min 0.18
_refine_diff_density_max 0.530
_refine_diff_density_min -0.393
_refine_diff_density_rms 0.068
_refine_ls_abs_structure_details 'Flack H D (1983), Acta Cryst. A39, 876-881'
_refine_ls_abs_structure_Flack 0.001(4)
_refine_ls_extinction_method none
_refine_ls_goodness_of_fit_ref 1.018
_refine_ls_hydrogen_treatment constr
_refine_ls_matrix_type full
_refine_ls_number_parameters 604
_refine_ls_number_reflns 5372
_refine_ls_number_restraints 1
_refine_ls_restrained_S_all 1.018
_refine_ls_R_factor_all 0.0473
_refine_ls_R_factor_gt 0.0366
_refine_ls_shift/su_max 0.000
_refine_ls_shift/su_mean 0.000
_refine_ls_structure_factor_coef Fsqd
_refine_ls_weighting_details 'calc w=1/[\s^2^(Fo^2^)+(0.0481P)^2^+2.4602P] where P=(Fo^2^+2Fc^2^)/3'
_refine_ls_weighting_scheme calc
_refine_ls_wR_factor_gt 0.0877
_refine_ls_wR_factor_ref 0.0960
_reflns_number_gt 4602
_reflns_number_total 5372
_reflns_threshold_expression >2sigma(I)
_cod_data_source_file suppl_ncrs-2018-0082_suppl.cif
_cod_data_source_block a
_cod_original_sg_symbol_H-M Pna2(1)
_cod_database_code 8106335

loop_
_symmetry_equiv_pos_as_xyz
'x, y, z'
'-x, -y, z+1/2'
'-x+1/2, y+1/2, z+1/2'
'x+1/2, -y+1/2, z'

loop_
_atom_site_label
_atom_site_type_symbol
_atom_site_fract_x
_atom_site_fract_y
_atom_site_fract_z
_atom_site_U_iso_or_equiv
_atom_site_adp_type
_atom_site_occupancy
_atom_site_symmetry_multiplicity
_atom_site_calc_flag
_atom_site_refinement_flags
_atom_site_disorder_assembly
_atom_site_disorder_group
Mn1 Mn -0.86000(5) -0.27301(6) -0.28608(4) 0.0222(2) Uani 1 1 d . . .
Mn2 Mn -0.60714(5) -0.26818(5) -0.18542(4) 0.0211(2) Uani 1 1 d . . .
C1 C -0.7653(3) -0.3729(4) -0.4902(3) 0.0261(12) Uani 1 1 d . . .
C2 C -0.7028(3) -0.3416(4) -0.5267(3) 0.0325(12) Uani 1 1 d . . .
H2A H -0.6891 -0.2655 -0.5314 0.039 Uiso 1 1 calc R . .
C3 C -0.6603(3) -0.4276(5) -0.5566(3) 0.0371(13) Uani 1 1 d . . .
C4 C -0.6799(4) -0.5400(5) -0.5515(3) 0.0462(16) Uani 1 1 d . . .
H4A H -0.6516 -0.5956 -0.5727 0.055 Uiso 1 1 calc R . .
C5 C -0.7420(4) -0.5691(5) -0.5146(3) 0.0469(16) Uani 1 1 d . . .
H5A H -0.7555 -0.6454 -0.5102 0.056 Uiso 1 1 calc R . .
C6 C -0.7847(3) -0.4869(4) -0.4838(3) 0.0375(13) Uani 1 1 d . . .
H6A H -0.8265 -0.5079 -0.4587 0.045 Uiso 1 1 calc R . .
C7 C -0.7145(3) -0.2353(4) -0.3695(3) 0.0233(13) Uani 1 1 d . . .
H7A H -0.7096 -0.1542 -0.3771 0.028 Uiso 1 1 calc R . .
H7B H -0.6816 -0.2748 -0.3995 0.028 Uiso 1 1 calc R . .
C8 C -0.6879(4) -0.2623(3) -0.3027(4) 0.0210(15) Uani 1 1 d . . .
C9 C -1.0154(3) -0.1331(4) 0.0210(3) 0.0281(12) Uani 1 1 d . . .
C10 C -0.9537(3) -0.1659(4) 0.0592(3) 0.0283(12) Uani 1 1 d . . .
H10A H -0.9399 -0.2421 0.0634 0.034 Uiso 1 1 calc R . .
C11 C -0.9134(3) -0.0815(5) 0.0909(3) 0.0330(13) Uani 1 1 d . . .
C12 C -0.9332(4) 0.0319(4) 0.0866(3) 0.0378(15) Uani 1 1 d . . .
H12A H -0.9063 0.0865 0.1096 0.045 Uiso 1 1 calc R . .
C13 C -0.9936(3) 0.0630(4) 0.0475(3) 0.0401(14) Uani 1 1 d . . .
H13A H -1.0066 0.1394 0.0430 0.048 Uiso 1 1 calc R . .
C14 C -1.0350(3) -0.0191(4) 0.0149(3) 0.0335(12) Uani 1 1 d . . .
H14A H -1.0759 0.0021 -0.0111 0.040 Uiso 1 1 calc R . .
C15 C -0.9640(3) -0.2811(4) -0.0996(3) 0.0267(13) Uani 1 1 d . . .
H15A H -0.9630 -0.3621 -0.0906 0.032 Uiso 1 1 calc R . .
H15B H -0.9291 -0.2436 -0.0703 0.032 Uiso 1 1 calc R . .
C16 C -0.9368(4) -0.2607(3) -0.1662(3) 0.0203(15) Uani 1 1 d . . .
C17 C -0.6388(3) -0.5241(4) -0.1425(3) 0.0303(14) Uani 1 1 d . . .
H17A H -0.6654 -0.4859 -0.1106 0.036 Uiso 1 1 calc R . .
C18 C -0.6369(3) -0.6412(4) -0.1404(3) 0.0330(14) Uani 1 1 d . . .
H18A H -0.6624 -0.6796 -0.1082 0.040 Uiso 1 1 calc R . .
C19 C -0.5975(3) -0.7018(4) -0.1859(4) 0.0263(11) Uani 1 1 d . . .
C20 C -0.5606(3) -0.6382(4) -0.2327(3) 0.0338(14) Uani 1 1 d . . .
H20A H -0.5324 -0.6747 -0.2642 0.041 Uiso 1 1 calc R . .
C21 C -0.5660(3) -0.5207(4) -0.2322(3) 0.0315(13) Uani 1 1 d . . .
H21A H -0.5417 -0.4799 -0.2642 0.038 Uiso 1 1 calc R . .
C22 C -0.5973(3) -0.8280(4) -0.1867(4) 0.0299(13) Uani 1 1 d . . .
C23 C -0.6031(4) -0.8903(5) -0.1318(3) 0.0407(16) Uani 1 1 d . . .
H23A H -0.6053 -0.8536 -0.0929 0.049 Uiso 1 1 calc R . .
C24 C -0.6057(3) -1.0086(4) -0.1350(3) 0.0359(15) Uani 1 1 d . . .
H24A H -0.6095 -1.0485 -0.0972 0.043 Uiso 1 1 calc R . .
C25 C -0.5963(4) -1.0071(4) -0.2417(3) 0.0432(17) Uani 1 1 d . . .
H25A H -0.5936 -1.0461 -0.2798 0.052 Uiso 1 1 calc R . .
C26 C -0.5933(4) -0.8900(4) -0.2423(3) 0.0393(16) Uani 1 1 d . . .
H26A H -0.5885 -0.8519 -0.2806 0.047 Uiso 1 1 calc R . .
C27 C -0.8265(4) -0.5252(4) -0.2370(3) 0.0403(16) Uani 1 1 d . . .
H27A H -0.8028 -0.4836 -0.2050 0.048 Uiso 1 1 calc R . .
C28 C -0.8185(4) -0.6423(4) -0.2360(3) 0.0415(16) Uani 1 1 d . . .
H28A H -0.7911 -0.6770 -0.2035 0.050 Uiso 1 1 calc R . .
C29 C -0.8510(3) -0.7074(4) -0.2828(4) 0.0264(12) Uani 1 1 d . . .
C30 C -0.8910(4) -0.6483(5) -0.3305(3) 0.0422(17) Uani 1 1 d . . .
H30A H -0.9132 -0.6877 -0.3640 0.051 Uiso 1 1 calc R . .
C31 C -0.8969(4) -0.5320(5) -0.3270(3) 0.0426(17) Uani 1 1 d . . .
H31A H -0.9242 -0.4946 -0.3586 0.051 Uiso 1 1 calc R . .
C32 C -0.8461(3) -0.8343(4) -0.2842(4) 0.0276(13) Uani 1 1 d . . .
C33 C -0.8644(4) -0.8975(5) -0.3372(4) 0.053(2) Uani 1 1 d . . .
H33A H -0.8759 -0.8606 -0.3749 0.063 Uiso 1 1 calc R . .
C34 C -0.8656(5) -1.0146(5) -0.3347(4) 0.059(2) Uani 1 1 d . . .
H34A H -0.8801 -1.0542 -0.3708 0.070 Uiso 1 1 calc R . .
C35 C -0.8232(4) -1.0153(4) -0.2351(3) 0.0486(18) Uani 1 1 d . . .
H35A H -0.8070 -1.0550 -0.1995 0.058 Uiso 1 1 calc R . .
C36 C -0.8200(4) -0.8965(4) -0.2332(3) 0.0489(18) Uani 1 1 d . . .
H36A H -0.8005 -0.8596 -0.1977 0.059 Uiso 1 1 calc R . .
C37 C -0.6883(5) -0.9383(7) -0.4580(6) 0.123(4) Uani 1 1 d . . .
H37A H -0.6724 -0.9270 -0.4150 0.184 Uiso 1 1 calc R . .
H37B H -0.7373 -0.9771 -0.4588 0.184 Uiso 1 1 calc R . .
H37C H -0.6934 -0.8658 -0.4785 0.184 Uiso 1 1 calc R . .
C38 C -0.6530(6) -1.0224(8) -0.5557(5) 0.123(5) Uani 1 1 d . . .
H38A H -0.6136 -1.0668 -0.5761 0.184 Uiso 1 1 calc R . .
H38B H -0.6577 -0.9501 -0.5765 0.184 Uiso 1 1 calc R . .
H38C H -0.7017 -1.0619 -0.5578 0.184 Uiso 1 1 calc R . .
C39 C -0.5726(5) -1.0516(9) -0.4648(6) 0.116(4) Uani 1 1 d . . .
H39A H -0.5382 -1.0943 -0.4889 0.139 Uiso 1 1 calc R . .
S3 S -0.82115(9) -0.26784(10) -0.44981(8) 0.0243(3) Uani 1 1 d . . .
S4 S -1.07075(9) -0.23705(10) -0.02111(8) 0.0242(4) Uani 1 1 d . . .
O1 O -0.8045(2) -0.1628(3) -0.4834(2) 0.0372(9) Uani 1 1 d . . .
O1W O -0.7143(3) -0.2626(3) -0.1311(3) 0.0374(12) Uani 1 1 d . . .
O2 O -0.90120(18) -0.3080(3) -0.4538(2) 0.0371(9) Uani 1 1 d . . .
O2W O -0.9686(3) -0.2660(3) -0.3391(3) 0.0319(11) Uani 1 1 d . . .
O3 O -0.6165(2) -0.2602(3) -0.2901(3) 0.0276(11) Uani 1 1 d . . .
O4 O -0.7376(2) -0.2823(3) -0.2613(2) 0.0302(9) Uani 1 1 d . . .
O5 O -0.5537(3) -0.4716(5) -0.6175(3) 0.0804(17) Uani 1 1 d . . .
O6 O -0.5745(4) -0.2965(5) -0.5974(4) 0.104(2) Uani 1 1 d . . .
O7 O -0.8325(3) -0.2148(4) 0.1369(3) 0.0725(16) Uani 1 1 d . . .
O8 O -0.8083(3) -0.0367(4) 0.1538(3) 0.0656(14) Uani 1 1 d . . .
O9 O -1.14995(19) -0.1947(3) -0.0188(2) 0.0356(9) Uani 1 1 d . . .
O10 O -1.0571(2) -0.3422(3) 0.0121(2) 0.0373(9) Uani 1 1 d . . .
O11 O -0.8653(2) -0.2755(3) -0.1777(3) 0.0318(11) Uani 1 1 d . . .
O12 O -0.9839(2) -0.2352(3) -0.2081(2) 0.0281(10) Uani 1 1 d . . .
O13 O -0.5618(4) -1.0376(9) -0.4042(4) 0.154(4) Uani 1 1 d . . .
N1 N -0.5920(3) -0.3963(6) -0.5931(3) 0.0606(15) Uani 1 1 d . . .
N2 N -0.7937(3) -0.2693(3) -0.3788(3) 0.0216(11) Uani 1 1 d . . .
N3 N -0.8463(3) -0.1137(4) 0.1297(3) 0.0483(13) Uani 1 1 d . . .
N4 N -1.0444(3) -0.2366(3) -0.0905(3) 0.0225(12) Uani 1 1 d . . .
N5 N -0.6050(2) -0.4624(3) -0.1872(3) 0.0265(10) Uani 1 1 d . . .
N6 N -0.6031(3) -1.0681(3) -0.1873(3) 0.0307(10) Uani 1 1 d . . .
N7 N -0.8655(2) -0.4685(3) -0.2805(3) 0.0267(11) Uani 1 1 d . . .
N8 N -0.8471(3) -1.0744(3) -0.2832(3) 0.0310(11) Uani 1 1 d . . .
N9 N -0.6320(4) -1.0045(5) -0.4900(4) 0.0705(17) Uani 1 1 d . . .

loop_
_atom_site_aniso_label
_atom_site_aniso_U_11
_atom_site_aniso_U_22
_atom_site_aniso_U_33
_atom_site_aniso_U_23
_atom_site_aniso_U_13
_atom_site_aniso_U_12
Mn1 0.0204(5) 0.0195(3) 0.0265(5) 0.0021(4) -0.0003(4) 0.0008(3)
Mn2 0.0222(5) 0.0183(3) 0.0228(5) 0.0012(5) -0.0002(4) 0.0006(3)
C1 0.026(3) 0.034(3) 0.018(3) -0.005(2) -0.005(3) -0.001(2)
C2 0.034(3) 0.034(3) 0.030(3) 0.000(2) 0.002(3) 0.000(2)
C3 0.031(3) 0.051(3) 0.029(3) -0.007(3) 0.000(3) 0.003(2)
C4 0.052(4) 0.050(3) 0.037(4) -0.011(3) 0.000(4) 0.022(3)
C5 0.054(4) 0.034(3) 0.052(4) -0.014(3) -0.008(4) 0.002(3)
C6 0.035(3) 0.041(3) 0.036(3) -0.010(3) 0.002(3) -0.006(2)
C7 0.017(3) 0.028(2) 0.025(3) -0.001(2) 0.004(3) -0.002(2)
C8 0.020(3) 0.014(2) 0.028(4) -0.002(2) -0.002(3) 0.0024(17)
C9 0.031(3) 0.029(2) 0.024(3) -0.007(2) 0.006(3) -0.003(2)
C10 0.027(3) 0.033(2) 0.025(3) -0.004(2) 0.002(2) -0.001(2)
C11 0.028(3) 0.045(3) 0.026(3) -0.006(3) -0.003(3) -0.004(2)
C12 0.043(3) 0.031(3) 0.040(4) -0.013(3) 0.000(3) -0.009(2)
C13 0.049(3) 0.028(3) 0.043(4) -0.011(3) 0.006(3) -0.002(2)
C14 0.033(3) 0.037(3) 0.030(3) -0.002(3) 0.003(3) 0.003(2)
C15 0.025(3) 0.031(2) 0.024(3) -0.003(3) 0.000(3) 0.002(3)
C16 0.025(3) 0.016(2) 0.020(4) -0.001(2) 0.004(3) -0.0064(18)
C17 0.036(3) 0.023(3) 0.031(3) -0.006(3) 0.006(3) 0.003(2)
C18 0.042(3) 0.026(3) 0.031(3) 0.001(3) 0.010(3) 0.000(2)
C19 0.030(3) 0.021(2) 0.028(3) -0.002(3) 0.001(3) 0.004(2)
C20 0.048(3) 0.019(2) 0.034(4) -0.005(3) 0.006(3) -0.002(2)
C21 0.041(3) 0.024(2) 0.029(3) 0.000(3) 0.005(3) 0.000(2)
C22 0.033(3) 0.021(2) 0.036(3) 0.008(3) 0.006(3) 0.002(2)
C23 0.066(4) 0.023(3) 0.034(4) -0.005(3) 0.010(3) 0.006(3)
C24 0.056(4) 0.025(3) 0.026(3) 0.010(3) 0.011(3) 0.001(2)
C25 0.074(4) 0.021(3) 0.035(4) -0.002(3) 0.000(3) -0.004(2)
C26 0.071(4) 0.021(3) 0.026(3) 0.003(3) 0.007(3) 0.000(2)
C27 0.058(4) 0.026(3) 0.036(4) -0.008(3) -0.020(3) -0.004(2)
C28 0.064(4) 0.026(3) 0.035(4) 0.005(3) -0.024(4) 0.003(3)
C29 0.030(3) 0.021(2) 0.028(3) 0.000(3) 0.008(3) -0.006(2)
C30 0.060(4) 0.024(3) 0.042(4) -0.006(3) -0.026(3) 0.002(3)
C31 0.055(4) 0.025(3) 0.048(4) 0.002(3) -0.025(3) -0.002(3)
C32 0.034(3) 0.022(2) 0.027(3) 0.005(3) 0.005(3) 0.002(2)
C33 0.094(6) 0.026(3) 0.038(4) -0.005(3) -0.036(4) 0.011(3)
C34 0.096(6) 0.027(3) 0.054(5) -0.009(3) -0.040(4) 0.011(3)
C35 0.096(5) 0.026(3) 0.025(3) 0.004(3) -0.004(4) -0.002(3)
C36 0.091(5) 0.024(3) 0.032(4) -0.003(3) -0.021(4) -0.005(3)
C37 0.090(7) 0.069(5) 0.210(15) 0.008(7) -0.010(9) -0.010(5)
C38 0.158(10) 0.109(7) 0.101(8) 0.054(7) -0.061(8) -0.077(7)
C39 0.061(5) 0.133(8) 0.155(12) 0.083(9) -0.028(7) -0.027(5)
S3 0.0222(8) 0.0306(6) 0.0200(9) -0.0020(6) -0.0032(7) 0.0030(5)
S4 0.0221(8) 0.0312(6) 0.0192(9) -0.0045(6) 0.0015(7) -0.0055(5)
O1 0.051(2) 0.0310(18) 0.029(2) 0.0052(18) -0.004(2) 0.0063(17)
O1W 0.021(2) 0.065(3) 0.026(3) -0.007(2) 0.000(2) 0.0049(18)
O2 0.0216(19) 0.055(2) 0.035(2) -0.011(2) -0.0051(18) 0.0013(16)
O2W 0.021(2) 0.045(2) 0.030(3) -0.0014(19) -0.003(2) 0.0019(16)
O3 0.020(2) 0.0350(18) 0.028(3) 0.0016(17) -0.005(2) -0.0009(12)
O4 0.0239(19) 0.0437(19) 0.023(2) 0.005(2) 0.002(2) 0.0033(17)
O5 0.064(3) 0.111(4) 0.067(4) -0.009(3) 0.025(3) 0.036(3)
O6 0.088(5) 0.089(4) 0.135(6) -0.002(5) 0.076(5) -0.009(4)
O7 0.069(4) 0.062(3) 0.087(4) -0.001(3) -0.041(3) 0.006(3)
O8 0.053(3) 0.079(3) 0.065(3) -0.014(3) -0.025(3) -0.023(3)
O9 0.0221(19) 0.059(2) 0.026(2) -0.015(2) 0.0042(17) -0.0034(17)
O10 0.053(2) 0.0314(18) 0.027(2) 0.0065(18) 0.001(2) -0.0139(18)
O11 0.019(2) 0.0414(19) 0.035(3) -0.002(2) 0.007(2) -0.0001(15)
O12 0.024(2) 0.0450(19) 0.015(2) -0.0009(17) 0.0006(19) -0.0006(15)
O13 0.089(5) 0.280(10) 0.093(6) 0.075(7) -0.039(5) -0.065(6)
N1 0.046(3) 0.088(4) 0.048(4) -0.008(4) 0.012(3) 0.016(3)
N2 0.016(3) 0.030(2) 0.018(3) -0.003(2) -0.003(2) 0.0045(18)
N3 0.041(3) 0.062(3) 0.043(3) -0.003(3) -0.006(3) 0.000(3)
N4 0.019(3) 0.029(2) 0.019(3) -0.0014(19) 0.003(2) 0.0056(17)
N5 0.030(2) 0.0229(18) 0.026(2) -0.003(3) -0.004(2) 0.0014(17)
N6 0.044(3) 0.0207(17) 0.027(3) 0.002(3) 0.003(2) 0.0034(18)
N7 0.031(2) 0.0172(18) 0.032(3) 0.000(2) 0.001(2) 0.0015(17)
N8 0.034(2) 0.0228(19) 0.036(3) 0.000(3) -0.005(3) -0.0038(17)
N9 0.055(3) 0.061(3) 0.095(5) 0.030(3) -0.022(4) -0.008(3)

loop_
_atom_type_symbol
_atom_type_description
_atom_type_scat_dispersion_real
_atom_type_scat_dispersion_imag
_atom_type_scat_source
C C 0.0033 0.0016 'International Tables Vol C Tables 4.2.6.8 and 6.1.1.4'
H H 0.0000 0.0000 'International Tables Vol C Tables 4.2.6.8 and 6.1.1.4'
Mn Mn 0.3368 0.7283 'International Tables Vol C Tables 4.2.6.8 and 6.1.1.4'
N N 0.0061 0.0033 'International Tables Vol C Tables 4.2.6.8 and 6.1.1.4'
O O 0.0106 0.0060 'International Tables Vol C Tables 4.2.6.8 and 6.1.1.4'
S S 0.1246 0.1234 'International Tables Vol C Tables 4.2.6.8 and 6.1.1.4'

loop_
_geom_angle_atom_site_label_1
_geom_angle_atom_site_label_2
_geom_angle_atom_site_label_3
_geom_angle
_geom_angle_site_symmetry_1
_geom_angle_site_symmetry_3
O4 Mn1 O2W 163.0(2) . .
O4 Mn1 N2 73.85(18) . .
O2W Mn1 N2 89.2(2) . .
O4 Mn1 O11 78.32(16) . .
O2W Mn1 O11 118.66(17) . .
N2 Mn1 O11 152.11(17) . .
O4 Mn1 N7 88.70(15) . .
O2W Mn1 N7 91.65(16) . .
N2 Mn1 N7 94.84(17) . .
O11 Mn1 N7 86.22(18) . .
O4 Mn1 N8 87.23(15) . 1_565
O2W Mn1 N8 93.28(15) . 1_565
N2 Mn1 N8 87.46(18) . 1_565
O11 Mn1 N8 89.45(18) . 1_565
N7 Mn1 N8 174.6(2) . 1_565
O1W Mn2 O12 160.6(2) . 4_545
O1W Mn2 O3 117.65(18) . .
O12 Mn2 O3 81.37(17) 4_545 .
O1W Mn2 N5 93.02(17) . .
O12 Mn2 N5 89.92(14) 4_545 .
O3 Mn2 N5 91.55(18) . .
O1W Mn2 N4 86.3(2) . 4_545
O12 Mn2 N4 74.42(18) 4_545 4_545
O3 Mn2 N4 155.55(18) . 4_545
N5 Mn2 N4 91.79(17) . 4_545
O1W Mn2 N6 90.23(17) . 1_565
O12 Mn2 N6 87.09(15) 4_545 1_565
O3 Mn2 N6 86.71(18) . 1_565
N5 Mn2 N6 176.7(2) . 1_565
N4 Mn2 N6 88.66(18) 4_545 1_565
C2 C1 C6 120.1(5) . .
C2 C1 S3 120.5(4) . .
C6 C1 S3 119.4(4) . .
C1 C2 C3 118.1(5) . .
C1 C2 H2A 120.9 . .
C3 C2 H2A 120.9 . .
C4 C3 C2 122.2(5) . .
C4 C3 N1 119.1(5) . .
C2 C3 N1 118.7(5) . .
C3 C4 C5 118.6(6) . .
C3 C4 H4A 120.7 . .
C5 C4 H4A 120.7 . .
C4 C5 C6 120.9(5) . .
C4 C5 H5A 119.6 . .
C6 C5 H5A 119.6 . .
C5 C6 C1 120.1(6) . .
C5 C6 H6A 119.9 . .
C1 C6 H6A 119.9 . .
N2 C7 C8 111.0(5) . .
N2 C7 H7A 109.4 . .
C8 C7 H7A 109.4 . .
N2 C7 H7B 109.4 . .
C8 C7 H7B 109.4 . .
H7A C7 H7B 108.0 . .
O4 C8 O3 121.7(7) . .
O4 C8 C7 119.0(5) . .
O3 C8 C7 119.2(6) . .
C14 C9 C10 120.5(5) . .
C14 C9 S4 118.9(4) . .
C10 C9 S4 120.6(4) . .
C11 C10 C9 117.9(5) . .
C11 C10 H10A 121.1 . .
C9 C10 H10A 121.1 . .
C12 C11 C10 122.4(5) . .
C12 C11 N3 118.8(5) . .
C10 C11 N3 118.8(5) . .
C11 C12 C13 118.9(5) . .
C11 C12 H12A 120.5 . .
C13 C12 H12A 120.5 . .
C12 C13 C14 120.3(5) . .
C12 C13 H13A 119.9 . .
C14 C13 H13A 119.9 . .
C13 C14 C9 120.1(6) . .
C13 C14 H14A 120.0 . .
C9 C14 H14A 120.0 . .
N4 C15 C16 110.6(5) . .
N4 C15 H15A 109.5 . .
C16 C15 H15A 109.5 . .
N4 C15 H15B 109.5 . .
C16 C15 H15B 109.5 . .
H15A C15 H15B 108.1 . .
O12 C16 O11 122.1(7) . .
O12 C16 C15 120.5(6) . .
O11 C16 C15 117.4(6) . .
N5 C17 C18 123.8(6) . .
N5 C17 H17A 118.1 . .
C18 C17 H17A 118.1 . .
C17 C18 C19 120.5(6) . .
C17 C18 H18A 119.8 . .
C19 C18 H18A 119.8 . .
C18 C19 C20 116.4(4) . .
C18 C19 C22 121.8(5) . .
C20 C19 C22 121.7(5) . .
C21 C20 C19 119.9(6) . .
C21 C20 H20A 120.1 . .
C19 C20 H20A 120.1 . .
N5 C21 C20 123.0(6) . .
N5 C21 H21A 118.5 . .
C20 C21 H21A 118.5 . .
C23 C22 C26 116.2(4) . .
C23 C22 C19 121.4(6) . .
C26 C22 C19 122.4(5) . .
C22 C23 C24 119.4(6) . .
C22 C23 H23A 120.3 . .
C24 C23 H23A 120.3 . .
N6 C24 C23 124.9(6) . .
N6 C24 H24A 117.6 . .
C23 C24 H24A 117.6 . .
N6 C25 C26 122.5(6) . .
N6 C25 H25A 118.7 . .
C26 C25 H25A 118.7 . .
C25 C26 C22 121.0(6) . .
C25 C26 H26A 119.5 . .
C22 C26 H26A 119.5 . .
N7 C27 C28 124.3(6) . .
N7 C27 H27A 117.9 . .
C28 C27 H27A 117.9 . .
C29 C28 C27 120.2(6) . .
C29 C28 H28A 119.9 . .
C27 C28 H28A 119.9 . .
C28 C29 C30 116.4(5) . .
C28 C29 C32 123.2(5) . .
C30 C29 C32 120.4(5) . .
C31 C30 C29 119.3(6) . .
C31 C30 H30A 120.4 . .
C29 C30 H30A 120.4 . .
N7 C31 C30 124.1(6) . .
N7 C31 H31A 118.0 . .
C30 C31 H31A 118.0 . .
C36 C32 C33 115.2(4) . .
C36 C32 C29 122.2(5) . .
C33 C32 C29 122.6(5) . .
C34 C33 C32 120.6(7) . .
C34 C33 H33A 119.7 . .
C32 C33 H33A 119.7 . .
N8 C34 C33 123.6(7) . .
N8 C34 H34A 118.2 . .
C33 C34 H34A 118.2 . .
N8 C35 C36 124.6(6) . .
N8 C35 H35A 117.7 . .
C36 C35 H35A 117.7 . .
C32 C36 C35 119.6(6) . .
C32 C36 H36A 120.2 . .
C35 C36 H36A 120.2 . .
N9 C37 H37A 109.5 . .
N9 C37 H37B 109.5 . .
H37A C37 H37B 109.5 . .
N9 C37 H37C 109.5 . .
H37A C37 H37C 109.5 . .
H37B C37 H37C 109.5 . .
N9 C38 H38A 109.5 . .
N9 C38 H38B 109.5 . .
H38A C38 H38B 109.5 . .
N9 C38 H38C 109.5 . .
H38A C38 H38C 109.5 . .
H38B C38 H38C 109.5 . .
N9 C39 O13 118.0(13) . .
N9 C39 H39A 121.0 . .
O13 C39 H39A 121.0 . .
O1 S3 O2 115.6(3) . .
O1 S3 N2 114.7(2) . .
O2 S3 N2 109.6(3) . .
O1 S3 C1 104.3(3) . .
O2 S3 C1 105.0(2) . .
N2 S3 C1 106.8(2) . .
O10 S4 O9 115.5(3) . .
O10 S4 N4 114.9(2) . .
O9 S4 N4 108.0(3) . .
O10 S4 C9 104.7(3) . .
O9 S4 C9 104.5(2) . .
N4 S4 C9 108.4(3) . .
C8 O3 Mn2 106.3(5) . .
C8 O4 Mn1 119.2(4) . .
C16 O11 Mn1 103.2(5) . .
C16 O12 Mn2 119.0(4) . 4_445
O6 N1 O5 122.4(6) . .
O6 N1 C3 119.0(6) . .
O5 N1 C3 118.6(6) . .
C7 N2 S3 114.5(5) . .
C7 N2 Mn1 111.3(4) . .
S3 N2 Mn1 132.4(3) . .
O7 N3 O8 124.0(6) . .
O7 N3 C11 118.4(5) . .
O8 N3 C11 117.6(5) . .
C15 N4 S4 113.3(5) . .
C15 N4 Mn2 109.6(4) . 4_445
S4 N4 Mn2 134.5(3) . 4_445
C17 N5 C21 116.4(4) . .
C17 N5 Mn2 121.8(4) . .
C21 N5 Mn2 121.7(4) . .
C24 N6 C25 116.0(4) . .
C24 N6 Mn2 121.1(4) . 1_545
C25 N6 Mn2 122.9(4) . 1_545
C27 N7 C31 115.8(4) . .
C27 N7 Mn1 121.2(4) . .
C31 N7 Mn1 122.0(4) . .
C35 N8 C34 115.8(5) . .
C35 N8 Mn1 125.5(4) . 1_545
C34 N8 Mn1 118.7(4) . 1_545
C39 N9 C37 125.9(11) . .
C39 N9 C38 122.5(10) . .
C37 N9 C38 111.4(8) . .

loop_
_geom_bond_atom_site_label_1
_geom_bond_atom_site_label_2
_geom_bond_distance
_geom_bond_site_symmetry_2
Mn1 O4 2.177(4) .
Mn1 O2W 2.185(5) .
Mn1 N2 2.274(6) .
Mn1 O11 2.299(6) .
Mn1 N7 2.301(4) .
Mn1 N8 2.345(4) 1_565
Mn2 O1W 2.178(5) .
Mn2 O12 2.180(4) 4_545
Mn2 O3 2.225(7) .
Mn2 N5 2.282(3) .
Mn2 N4 2.284(6) 4_545
Mn2 N6 2.351(4) 1_565
C1 C2 1.378(7) .
C1 C6 1.386(7) .
C1 S3 1.784(5) .
C2 C3 1.398(7) .
C2 H2A 0.9300 .
C3 C4 1.367(8) .
C3 N1 1.457(8) .
C4 C5 1.369(9) .
C4 H4A 0.9300 .
C5 C6 1.379(8) .
C5 H5A 0.9300 .
C6 H6A 0.9300 .
C7 N2 1.436(7) .
C7 C8 1.521(9) .
C7 H7A 0.9700 .
C7 H7B 0.9700 .
C8 O4 1.248(8) .
C8 O3 1.260(7) .
C9 C14 1.386(7) .
C9 C10 1.393(7) .
C9 S4 1.788(5) .
C10 C11 1.384(7) .
C10 H10A 0.9300 .
C11 C12 1.378(7) .
C11 N3 1.468(7) .
C12 C13 1.379(8) .
C12 H12A 0.9300 .
C13 C14 1.384(7) .
C13 H13A 0.9300 .
C14 H14A 0.9300 .
C15 N4 1.494(7) .
C15 C16 1.506(9) .
C15 H15A 0.9700 .
C15 H15B 0.9700 .
C16 O12 1.239(8) .
C16 O11 1.269(7) .
C17 N5 1.328(8) .
C17 C18 1.377(7) .
C17 H17A 0.9300 .
C18 C19 1.377(9) .
C18 H18A 0.9300 .
C19 C20 1.395(9) .
C19 C22 1.482(6) .
C20 C21 1.383(7) .
C20 H20A 0.9300 .
C21 N5 1.353(8) .
C21 H21A 0.9300 .
C22 C23 1.379(9) .
C22 C26 1.387(9) .
C23 C24 1.392(7) .
C23 H23A 0.9300 .
C24 N6 1.312(8) .
C24 H24A 0.9300 .
C25 N6 1.361(9) .
C25 C26 1.377(7) .
C25 H25A 0.9300 .
C26 H26A 0.9300 .
C27 N7 1.320(8) .
C27 C28 1.382(7) .
C27 H27A 0.9300 .
C28 C29 1.372(9) .
C28 H28A 0.9300 .
C29 C30 1.406(9) .
C29 C32 1.493(6) .
C30 C31 1.372(8) .
C30 H30A 0.9300 .
C31 N7 1.350(8) .
C31 H31A 0.9300 .
C32 C36 1.380(9) .
C32 C33 1.383(9) .
C33 C34 1.377(8) .
C33 H33A 0.9300 .
C34 N8 1.335(9) .
C34 H34A 0.9300 .
C35 N8 1.300(9) .
C35 C36 1.397(7) .
C35 H35A 0.9300 .
C36 H36A 0.9300 .
C37 N9 1.417(11) .
C37 H37A 0.9600 .
C37 H37B 0.9600 .
C37 H37C 0.9600 .
C38 N9 1.453(12) .
C38 H38A 0.9600 .
C38 H38B 0.9600 .
C38 H38C 0.9600 .
C39 N9 1.280(10) .
C39 O13 1.308(14) .
C39 H39A 0.9300 .
S3 O1 1.452(4) .
S3 O2 1.461(4) .
S3 N2 1.576(6) .
S4 O10 1.441(4) .
S4 O9 1.454(4) .
S4 N4 1.539(6) .
O5 N1 1.218(7) .
O6 N1 1.214(7) .
O7 N3 1.221(6) .
O8 N3 1.228(6) .
O12 Mn2 2.180(4) 4_445
N4 Mn2 2.284(6) 4_445
N6 Mn2 2.351(4) 1_545
N8 Mn1 2.345(4) 1_545
